data_7712195
loop_
_publ_author_name
'Pilichos, Evangelos'
'Tubau, &#xc0;nnia'
'Speed, Saskia'
'Font-Bardia, Merc&#xe8;'
'Escuer, Albert'
'Grabulosa, Arnald'
'Mayans, J&#xfa;lia'

_publ_section_title
;
 Magnetic and optical studies of a new family of multidimensional and
 multiproperty PO-lanthanide(III) derived systems.
;
_journal_issue 8
_journal_name_full 'Dalton transactions (Cambridge, England : 2003)'
_journal_page_first 2485
_journal_page_last 2494
_journal_paper_doi 10.1039/d2dt03621e
_journal_volume 52
_journal_year 2023
_chemical_formula_moiety 'C29 H31 Eu N4 O12 P2'
_chemical_formula_sum 'C29 H31 Eu N4 O12 P2'
_chemical_formula_weight 841.48
_space_group_crystal_system monoclinic
_space_group_IT_number 14
_space_group_name_Hall '-P 2ybc'
_space_group_name_H-M_alt 'P 1 21/c 1'
_atom_sites_solution_hydrogens geom
_audit_creation_method SHELXL-2018/3
_audit_update_record
;
2022-12-22 deposited with the CCDC.	2023-01-20 downloaded from the CCDC.
;
_cell_angle_alpha 90
_cell_angle_beta 102.952(3)
_cell_angle_gamma 90
_cell_formula_units_Z 4
_cell_length_a 9.1723(5)
_cell_length_b 17.7763(10)
_cell_length_c 20.8583(12)
_cell_measurement_reflns_used 9870
_cell_measurement_temperature 293(2)
_cell_measurement_theta_max 27.90
_cell_measurement_theta_min 2.31
_cell_volume 3314.4(3)
_computing_cell_refinement 'Bruker SAINT'
_computing_data_collection 'Bruker APEX4'
_computing_data_reduction 'Bruker SAINT'
_computing_molecular_graphics 'Bruker SHELXTL'
_computing_publication_material 'Bruker SHELXTL'
_computing_structure_refinement 'SHELXL-2018/3 (Sheldrick, 2018)'
_computing_structure_solution 'SHELXT 2014/5 (Sheldrick, 2014)'
_diffrn_ambient_temperature 293(2)
_diffrn_measured_fraction_theta_full 0.999
_diffrn_measured_fraction_theta_max 0.996
_diffrn_measurement_device_type 'D8 Venture'
_diffrn_measurement_method '\f and \w scans'
_diffrn_radiation_type MoK\a
_diffrn_radiation_wavelength 0.71073
_diffrn_reflns_av_R_equivalents 0.0691
_diffrn_reflns_av_unetI/netI 0.0033
_diffrn_reflns_Laue_measured_fraction_full 0.999
_diffrn_reflns_Laue_measured_fraction_max 0.996
_diffrn_reflns_limit_h_max 11
_diffrn_reflns_limit_h_min -12
_diffrn_reflns_limit_k_max 23
_diffrn_reflns_limit_k_min 0
_diffrn_reflns_limit_l_max 27
_diffrn_reflns_limit_l_min 0
_diffrn_reflns_number 7930
_diffrn_reflns_point_group_measured_fraction_full 0.999
_diffrn_reflns_point_group_measured_fraction_max 0.996
_diffrn_reflns_theta_full 25.242
_diffrn_reflns_theta_max 27.955
_diffrn_reflns_theta_min 2.004
_diffrn_source microfocus
_exptl_absorpt_coefficient_mu 2.057
_exptl_absorpt_correction_T_max 0.7456
_exptl_absorpt_correction_T_min 0.6030
_exptl_absorpt_correction_type multi-scan
_exptl_absorpt_process_details sadabs
_exptl_crystal_colour colourless
_exptl_crystal_density_diffrn 1.686
_exptl_crystal_description prism
_exptl_crystal_F_000 1688
_exptl_crystal_preparation 'Magnetic properties'
_exptl_crystal_recrystallization_method 'Re-crystallisation from solvent: methanol / ether'
_exptl_crystal_size_max 0.175
_exptl_crystal_size_mid 0.047
_exptl_crystal_size_min 0.037
_refine_diff_density_max 1.515
_refine_diff_density_min -1.792
_refine_diff_density_rms 0.105
_refine_ls_extinction_method none
_refine_ls_goodness_of_fit_ref 1.394
_refine_ls_hydrogen_treatment constr
_refine_ls_matrix_type full
_refine_ls_number_parameters 429
_refine_ls_number_reflns 7930
_refine_ls_number_restraints 0
_refine_ls_restrained_S_all 1.394
_refine_ls_R_factor_all 0.0331
_refine_ls_R_factor_gt 0.0316
_refine_ls_shift/su_max 0.001
_refine_ls_shift/su_mean 0.000
_refine_ls_structure_factor_coef Fsqd
_refine_ls_weighting_details 'w=1/[\s^2^(Fo^2^)+12.4597P] where P=(Fo^2^+2Fc^2^)/3'
_refine_ls_weighting_scheme calc
_refine_ls_wR_factor_gt 0.0724
_refine_ls_wR_factor_ref 0.0735
_reflns_Friedel_coverage 0.000
_reflns_number_gt 7733
_reflns_number_total 7930
_reflns_threshold_expression 'I > 2\s(I)'
_cod_data_source_file d2dt03621e2.cif
_cod_data_source_block mo_i06aab129_0ma_aa
_cod_depositor_comments 'Adding full bibliography for 7712194--7712196.cif.'
_cod_original_sg_symbol_H-M 'P 21/c'
_cod_database_code 7712195
_shelx_shelxl_version_number 2018/3
_shelx_space_group_comment
;
The symmetry employed for this shelxl refinement is uniquely defined
by the following loop, which should always be used as a source of
symmetry information in preference to the above space-group names.
They are only intended as comments.
;

loop_
_space_group_symop_operation_xyz
'x, y, z'
'-x, y+1/2, -z+1/2'
'-x, -y, -z'
'x, -y-1/2, z-1/2'

loop_
_atom_site_label
_atom_site_type_symbol
_atom_site_fract_x
_atom_site_fract_y
_atom_site_fract_z
_atom_site_U_iso_or_equiv
_atom_site_adp_type
_atom_site_occupancy
_atom_site_site_symmetry_order
_atom_site_calc_flag
_atom_site_refinement_flags_posn
_atom_site_refinement_flags_adp
_atom_site_refinement_flags_occupancy
_atom_site_disorder_assembly
_atom_site_disorder_group
Eu1 Eu 0.40615(2) -0.31373(2) -0.21566(2) 0.01432(5) Uani 1 1 d . . . . .
P1 P 0.36876(9) -0.52269(4) -0.18509(4) 0.01401(15) Uani 1 1 d . . . . .
P2 P 0.62024(9) -0.60611(5) -0.32596(4) 0.01468(16) Uani 1 1 d . . . . .
O1 O 0.3788(3) -0.43810(13) -0.18764(12) 0.0181(5) Uani 1 1 d . . . . .
O2 O 0.6265(3) -0.68677(13) -0.30337(12) 0.0200(5) Uani 1 1 d . . . . .
O3 O 0.2986(4) -0.26599(16) -0.33087(14) 0.0395(8) Uani 1 1 d . . . . .
O4 O -0.0010(4) -0.3033(2) -0.16056(19) 0.0496(9) Uani 1 1 d . . . . .
O5 O 0.3255(4) -0.38567(16) -0.32082(14) 0.0344(7) Uani 1 1 d . . . . .
O6 O 0.6148(3) -0.25290(14) -0.25564(16) 0.0322(7) Uani 1 1 d . . . . .
O7 O 0.6321(4) -0.37274(16) -0.24720(19) 0.0416(8) Uani 1 1 d . . . . .
O8 O 0.2293(4) -0.33794(18) -0.41725(14) 0.0399(8) Uani 1 1 d . . . . .
O9 O 0.1300(3) -0.31262(15) -0.23527(13) 0.0247(5) Uani 1 1 d . . . . .
O10 O 0.2441(3) -0.30583(15) -0.13281(13) 0.0266(6) Uani 1 1 d . . . . .
O11 O 0.7594(4) -0.3125(2) -0.30911(17) 0.0435(8) Uani 1 1 d . . . . .
O12 O 0.5892(3) -0.30999(15) -0.11443(12) 0.0233(5) Uani 1 1 d . . . . .
N1 N 0.1210(4) -0.30650(18) -0.17576(17) 0.0263(7) Uani 1 1 d . . . . .
N2 N 0.2830(4) -0.32992(18) -0.35840(16) 0.0254(7) Uani 1 1 d . . . . .
N3 N 0.6713(3) -0.31209(18) -0.27183(17) 0.0263(7) Uani 1 1 d . . . . .
N4 N 0.7954(3) -0.28992(18) -0.03296(16) 0.0239(6) Uani 1 1 d . . . . .
C1 C 0.5075(4) -0.55741(19) -0.11610(16) 0.0187(6) Uani 1 1 d . . . . .
C2 C 0.5909(5) -0.5062(2) -0.07292(19) 0.0266(8) Uani 1 1 d . . . . .
H2 H 0.575786 -0.454888 -0.079928 0.032 Uiso 1 1 calc R U . . .
C3 C 0.6977(5) -0.5319(2) -0.0189(2) 0.0342(10) Uani 1 1 d . . . . .
H3 H 0.754857 -0.497524 0.009736 0.041 Uiso 1 1 calc R U . . .
C4 C 0.7191(5) -0.6085(2) -0.00763(19) 0.0281(8) Uani 1 1 d . . . . .
H4 H 0.788973 -0.625207 0.029074 0.034 Uiso 1 1 calc R U . . .
C5 C 0.6375(4) -0.6598(2) -0.05055(18) 0.0223(7) Uani 1 1 d . . . . .
H5 H 0.653415 -0.711071 -0.043268 0.027 Uiso 1 1 calc R U . . .
C6 C 0.5301(4) -0.63469(19) -0.10536(18) 0.0207(7) Uani 1 1 d . . . . .
H6 H 0.474270 -0.669194 -0.134347 0.025 Uiso 1 1 calc R U . . .
C7 C 0.1878(4) -0.55280(19) -0.17482(16) 0.0173(6) Uani 1 1 d . . . . .
C8 C 0.1039(4) -0.5030(2) -0.14632(17) 0.0206(7) Uani 1 1 d . . . . .
H8 H 0.137762 -0.454214 -0.136156 0.025 Uiso 1 1 calc R U . . .
C9 C -0.0309(4) -0.5267(2) -0.13309(18) 0.0257(8) Uani 1 1 d . . . . .
H9 H -0.086635 -0.493724 -0.113550 0.031 Uiso 1 1 calc R U . . .
C10 C -0.0825(4) -0.5991(2) -0.14885(18) 0.0249(8) Uani 1 1 d . . . . .
H10 H -0.171919 -0.614663 -0.139140 0.030 Uiso 1 1 calc R U . . .
C11 C -0.0009(4) -0.6490(2) -0.17936(18) 0.0231(7) Uani 1 1 d . . . . .
H11 H -0.037112 -0.697069 -0.191048 0.028 Uiso 1 1 calc R U . . .
C12 C 0.1349(4) -0.62581(19) -0.19200(18) 0.0202(7) Uani 1 1 d . . . . .
H12 H 0.190510 -0.658643 -0.211781 0.024 Uiso 1 1 calc R U . . .
C13 C 0.4019(3) -0.56914(17) -0.25663(15) 0.0122(4) Uani 1 1 d . . . . .
H13A H 0.399458 -0.623183 -0.250506 0.015 Uiso 1 1 calc R U . . .
H13B H 0.323407 -0.556034 -0.294474 0.015 Uiso 1 1 calc R U . . .
C14 C 0.5540(3) -0.54629(17) -0.26932(16) 0.0122(4) Uani 1 1 d . . . . .
H14A H 0.627152 -0.546269 -0.227766 0.015 Uiso 1 1 calc R U . . .
H14B H 0.546734 -0.495277 -0.286258 0.015 Uiso 1 1 calc R U . . .
C15 C 0.4949(4) -0.5952(2) -0.40534(17) 0.0219(7) Uani 1 1 d . . . . .
C16 C 0.4960(5) -0.6513(2) -0.45266(19) 0.0305(9) Uani 1 1 d . . . . .
H16 H 0.554117 -0.694204 -0.441319 0.037 Uiso 1 1 calc R U . . .
C17 C 0.4111(6) -0.6432(3) -0.5160(2) 0.0459(13) Uani 1 1 d . . . . .
H17 H 0.415330 -0.679339 -0.547756 0.055 Uiso 1 1 calc R U . . .
C18 C 0.3199(5) -0.5809(3) -0.5319(2) 0.0474(13) Uani 1 1 d . . . . .
H18 H 0.260113 -0.576204 -0.574076 0.057 Uiso 1 1 calc R U . . .
C19 C 0.3168(5) -0.5260(3) -0.4859(2) 0.0434(12) Uani 1 1 d . . . . .
H19 H 0.254307 -0.484612 -0.497104 0.052 Uiso 1 1 calc R U . . .
C20 C 0.4074(4) -0.5319(2) -0.4219(2) 0.0292(8) Uani 1 1 d . . . . .
H20 H 0.408216 -0.493748 -0.391366 0.035 Uiso 1 1 calc R U . . .
C21 C 0.7985(3) -0.57061(17) -0.33583(16) 0.0136(6) Uani 1 1 d . . . . .
C22 C 0.8726(4) -0.6096(2) -0.37735(19) 0.0232(7) Uani 1 1 d . . . . .
H22 H 0.837887 -0.656307 -0.394373 0.028 Uiso 1 1 calc R U . . .
C23 C 0.9973(5) -0.5781(2) -0.3926(2) 0.0296(8) Uani 1 1 d . . . . .
H23 H 1.046627 -0.603660 -0.420444 0.035 Uiso 1 1 calc R U . . .
C24 C 1.0511(4) -0.5085(2) -0.36719(19) 0.0239(7) Uani 1 1 d . . . . .
H24 H 1.134207 -0.487360 -0.378839 0.029 Uiso 1 1 calc R U . . .
C25 C 0.9807(4) -0.4710(2) -0.32458(19) 0.0245(7) Uani 1 1 d . . . . .
H25 H 1.018358 -0.425287 -0.306429 0.029 Uiso 1 1 calc R U . . .
C26 C 0.8537(4) -0.5016(2) -0.30883(17) 0.0196(7) Uani 1 1 d . . . . .
H26 H 0.805656 -0.476276 -0.280442 0.024 Uiso 1 1 calc R U . . .
C27 C 0.7183(4) -0.2843(2) -0.09447(18) 0.0236(7) Uani 1 1 d . . . . .
H27 H 0.762740 -0.259888 -0.124615 0.028 Uiso 1 1 calc R U . . .
C28 C 0.9435(5) -0.2553(3) -0.0114(2) 0.0354(9) Uani 1 1 d . . . . .
H28A H 0.981327 -0.241760 -0.049190 0.053 Uiso 1 1 calc R U . . .
H28B H 1.010593 -0.290366 0.015139 0.053 Uiso 1 1 calc R U . . .
H28C H 0.935544 -0.210993 0.013945 0.053 Uiso 1 1 calc R U . . .
C29 C 0.7344(5) -0.3262(2) 0.01752(19) 0.0292(8) Uani 1 1 d . . . . .
H29A H 0.632379 -0.340248 -0.000447 0.044 Uiso 1 1 calc R U . . .
H29B H 0.738494 -0.292068 0.053540 0.044 Uiso 1 1 calc R U . . .
H29C H 0.792012 -0.370354 0.032903 0.044 Uiso 1 1 calc R U . . .

loop_
_atom_site_aniso_label
_atom_site_aniso_U_11
_atom_site_aniso_U_22
_atom_site_aniso_U_33
_atom_site_aniso_U_23
_atom_site_aniso_U_13
_atom_site_aniso_U_12
Eu1 0.01697(8) 0.00815(7) 0.01830(8) 0.00082(6) 0.00489(6) 0.00008(6)
P1 0.0175(4) 0.0073(3) 0.0181(4) 0.0010(3) 0.0057(3) 0.0011(3)
P2 0.0170(4) 0.0115(4) 0.0165(4) 0.0015(3) 0.0058(3) -0.0006(3)
O1 0.0233(12) 0.0101(10) 0.0218(12) 0.0006(9) 0.0066(10) 0.0005(9)
O2 0.0267(12) 0.0112(10) 0.0228(12) 0.0034(9) 0.0072(10) -0.0004(10)
O3 0.073(2) 0.0180(13) 0.0240(14) 0.0024(11) 0.0042(14) -0.0086(14)
O4 0.0331(17) 0.058(2) 0.067(2) -0.0146(19) 0.0308(17) -0.0031(16)
O5 0.0547(19) 0.0218(14) 0.0225(13) 0.0010(11) -0.0004(13) 0.0083(13)
O6 0.0399(16) 0.0117(12) 0.0544(19) 0.0061(12) 0.0309(15) 0.0046(11)
O7 0.0390(17) 0.0138(13) 0.083(3) -0.0057(14) 0.0362(17) -0.0082(12)
O8 0.055(2) 0.0396(18) 0.0181(13) 0.0012(12) -0.0056(13) -0.0063(15)
O9 0.0238(12) 0.0213(12) 0.0287(13) -0.0020(11) 0.0051(10) -0.0016(10)
O10 0.0327(14) 0.0220(13) 0.0260(13) 0.0011(11) 0.0082(11) 0.0042(11)
O11 0.0425(18) 0.0449(19) 0.052(2) -0.0107(16) 0.0296(16) -0.0083(15)
O12 0.0256(13) 0.0188(12) 0.0237(12) 0.0004(10) 0.0018(10) -0.0045(10)
N1 0.0272(16) 0.0170(14) 0.0376(18) -0.0017(13) 0.0130(14) 0.0018(12)
N2 0.0291(16) 0.0235(16) 0.0241(15) 0.0012(12) 0.0071(13) -0.0048(13)
N3 0.0194(14) 0.0195(15) 0.0431(19) -0.0081(14) 0.0134(13) -0.0019(12)
N4 0.0226(15) 0.0225(15) 0.0255(15) 0.0011(12) 0.0034(12) -0.0002(12)
C1 0.0252(17) 0.0153(15) 0.0165(15) -0.0004(12) 0.0068(13) 0.0009(13)
C2 0.035(2) 0.0163(16) 0.0266(19) 0.0023(14) 0.0019(16) 0.0038(15)
C3 0.046(2) 0.0213(19) 0.027(2) -0.0033(15) -0.0098(18) 0.0006(17)
C4 0.035(2) 0.0272(19) 0.0205(17) 0.0067(15) 0.0029(15) 0.0100(16)
C5 0.0287(18) 0.0157(15) 0.0244(17) 0.0055(13) 0.0095(14) 0.0050(14)
C6 0.0215(17) 0.0145(15) 0.0268(18) 0.0002(13) 0.0068(14) 0.0022(13)
C7 0.0209(16) 0.0169(15) 0.0139(14) 0.0028(12) 0.0037(12) -0.0007(12)
C8 0.0246(17) 0.0179(16) 0.0192(16) 0.0016(13) 0.0048(13) -0.0009(13)
C9 0.0184(17) 0.038(2) 0.0230(17) 0.0018(15) 0.0097(14) 0.0027(15)
C10 0.0174(16) 0.036(2) 0.0209(17) 0.0069(15) 0.0034(13) -0.0026(15)
C11 0.0233(17) 0.0228(17) 0.0218(17) 0.0024(14) 0.0021(14) -0.0067(14)
C12 0.0210(17) 0.0162(16) 0.0240(17) 0.0001(13) 0.0066(13) -0.0024(13)
C13 0.0067(9) 0.0121(10) 0.0202(11) -0.0003(8) 0.0080(8) 0.0025(7)
C14 0.0067(9) 0.0121(10) 0.0202(11) -0.0003(8) 0.0080(8) 0.0025(7)
C15 0.0168(16) 0.0278(18) 0.0202(16) 0.0088(14) 0.0023(13) -0.0041(14)
C16 0.041(2) 0.0240(19) 0.0250(19) 0.0046(15) 0.0034(16) -0.0128(17)
C17 0.064(3) 0.049(3) 0.022(2) 0.0032(19) 0.003(2) -0.025(3)
C18 0.032(2) 0.072(4) 0.033(2) 0.023(2) -0.0027(19) -0.017(2)
C19 0.023(2) 0.063(3) 0.045(3) 0.032(2) 0.0092(18) 0.011(2)
C20 0.0224(18) 0.036(2) 0.032(2) 0.0157(17) 0.0123(15) 0.0077(16)
C21 0.0120(14) 0.0121(14) 0.0177(15) 0.0015(11) 0.0054(11) 0.0021(11)
C22 0.0232(17) 0.0180(16) 0.0307(19) -0.0053(14) 0.0110(15) 0.0006(13)
C23 0.029(2) 0.028(2) 0.035(2) -0.0023(16) 0.0139(17) 0.0002(16)
C24 0.0180(16) 0.0257(18) 0.0284(18) 0.0039(15) 0.0061(14) -0.0016(14)
C25 0.0290(19) 0.0162(16) 0.0284(19) 0.0028(14) 0.0065(15) -0.0029(14)
C26 0.0225(17) 0.0193(16) 0.0168(15) 0.0003(13) 0.0039(13) 0.0008(13)
C27 0.0262(18) 0.0212(17) 0.0239(17) 0.0013(14) 0.0065(14) 0.0035(14)
C28 0.026(2) 0.043(3) 0.035(2) -0.0025(19) 0.0019(17) -0.0055(18)
C29 0.036(2) 0.0250(19) 0.0239(18) 0.0039(15) 0.0012(16) -0.0073(16)

loop_
_atom_type_symbol
_atom_type_description
_atom_type_scat_dispersion_real
_atom_type_scat_dispersion_imag
_atom_type_scat_source
C C 0.0033 0.0016 'International Tables Vol C Tables 4.2.6.8 and 6.1.1.4'
H H 0.0000 0.0000 'International Tables Vol C Tables 4.2.6.8 and 6.1.1.4'
Eu Eu -0.1578 3.6682 'International Tables Vol C Tables 4.2.6.8 and 6.1.1.4'
N N 0.0061 0.0033 'International Tables Vol C Tables 4.2.6.8 and 6.1.1.4'
O O 0.0106 0.0060 'International Tables Vol C Tables 4.2.6.8 and 6.1.1.4'
P P 0.1023 0.0942 'International Tables Vol C Tables 4.2.6.8 and 6.1.1.4'

loop_
_geom_angle_atom_site_label_1
_geom_angle_atom_site_label_2
_geom_angle_atom_site_label_3
_geom_angle
_geom_angle_site_symmetry_1
_geom_angle_site_symmetry_3
_geom_angle_publ_flag
O1 Eu1 O2 149.27(8) . 2_654 ?
O1 Eu1 O12 84.13(9) . . ?
O2 Eu1 O12 85.05(9) 2_654 . ?
O1 Eu1 O9 83.36(9) . . ?
O2 Eu1 O9 81.61(9) 2_654 . ?
O12 Eu1 O9 129.61(9) . . ?
O1 Eu1 O6 129.21(8) . . ?
O2 Eu1 O6 76.94(9) 2_654 . ?
O12 Eu1 O6 81.00(10) . . ?
O9 Eu1 O6 140.70(9) . . ?
O1 Eu1 O5 72.89(9) . . ?
O2 Eu1 O5 128.47(9) 2_654 . ?
O12 Eu1 O5 143.21(9) . . ?
O9 Eu1 O5 76.62(10) . . ?
O6 Eu1 O5 91.53(11) . . ?
O1 Eu1 O10 76.49(8) . . ?
O2 Eu1 O10 73.18(9) 2_654 . ?
O12 Eu1 O10 78.35(9) . . ?
O9 Eu1 O10 51.27(9) . . ?
O6 Eu1 O10 144.82(9) . . ?
O5 Eu1 O10 121.65(10) . . ?
O1 Eu1 O3 121.25(9) . . ?
O2 Eu1 O3 78.39(9) 2_654 . ?
O12 Eu1 O3 151.42(10) . . ?
O9 Eu1 O3 70.94(10) . . ?
O6 Eu1 O3 72.71(11) . . ?
O5 Eu1 O3 50.47(9) . . ?
O10 Eu1 O3 117.87(11) . . ?
O1 Eu1 O7 79.15(9) . . ?
O2 Eu1 O7 126.15(9) 2_654 . ?
O12 Eu1 O7 77.71(11) . . ?
O9 Eu1 O7 145.69(10) . . ?
O6 Eu1 O7 50.30(8) . . ?
O5 Eu1 O7 70.12(11) . . ?
O10 Eu1 O7 147.27(10) . . ?
O3 Eu1 O7 93.43(12) . . ?
O1 Eu1 N1 79.36(9) . . ?
O2 Eu1 N1 75.56(9) 2_654 . ?
O12 Eu1 N1 104.14(9) . . ?
O9 Eu1 N1 25.49(9) . . ?
O6 Eu1 N1 151.41(9) . . ?
O5 Eu1 N1 99.47(10) . . ?
O10 Eu1 N1 25.78(9) . . ?
O3 Eu1 N1 94.15(11) . . ?
O7 Eu1 N1 158.11(9) . . ?
O1 Eu1 N3 104.92(9) . . ?
O2 Eu1 N3 102.07(9) 2_654 . ?
O12 Eu1 N3 82.58(9) . . ?
O9 Eu1 N3 147.74(9) . . ?
O6 Eu1 N3 25.14(9) . . ?
O5 Eu1 N3 76.30(10) . . ?
O10 Eu1 N3 160.66(9) . . ?
O3 Eu1 N3 78.38(11) . . ?
O7 Eu1 N3 25.86(9) . . ?
N1 Eu1 N3 172.51(10) . . ?
O1 Eu1 N2 97.06(9) . . ?
O2 Eu1 N2 103.43(9) 2_654 . ?
O12 Eu1 N2 158.36(9) . . ?
O9 Eu1 N2 71.80(9) . . ?
O6 Eu1 N2 81.62(10) . . ?
O5 Eu1 N2 25.23(9) . . ?
O10 Eu1 N2 123.03(9) . . ?
O3 Eu1 N2 25.24(9) . . ?
O7 Eu1 N2 81.29(11) . . ?
N1 Eu1 N2 97.29(9) . . ?
N3 Eu1 N2 76.22(9) . . ?
O1 P1 C13 114.05(14) . . ?
O1 P1 C7 111.44(15) . . ?
C13 P1 C7 107.16(15) . . ?
O1 P1 C1 109.38(15) . . ?
C13 P1 C1 106.63(15) . . ?
C7 P1 C1 107.91(15) . . ?
O2 P2 C14 110.67(14) . . ?
O2 P2 C15 111.18(16) . . ?
C14 P2 C15 107.52(16) . . ?
O2 P2 C21 113.33(14) . . ?
C14 P2 C21 108.47(14) . . ?
C15 P2 C21 105.36(15) . . ?
P1 O1 Eu1 166.43(15) . . ?
P2 O2 Eu1 168.85(16) . 2_644 ?
N2 O3 Eu1 96.3(2) . . ?
N2 O5 Eu1 97.6(2) . . ?
N3 O6 Eu1 96.9(2) . . ?
N3 O7 Eu1 94.3(2) . . ?
N1 O9 Eu1 97.3(2) . . ?
N1 O10 Eu1 94.8(2) . . ?
C27 O12 Eu1 137.0(2) . . ?
O4 N1 O9 121.3(4) . . ?
O4 N1 O10 122.1(4) . . ?
O9 N1 O10 116.6(3) . . ?
O4 N1 Eu1 178.4(3) . . ?
O9 N1 Eu1 57.17(17) . . ?
O10 N1 Eu1 59.44(17) . . ?
O8 N2 O3 122.6(3) . . ?
O8 N2 O5 121.8(3) . . ?
O3 N2 O5 115.6(3) . . ?
O8 N2 Eu1 178.4(3) . . ?
O3 N2 Eu1 58.44(18) . . ?
O5 N2 Eu1 57.20(18) . . ?
O11 N3 O6 122.7(3) . . ?
O11 N3 O7 121.8(3) . . ?
O6 N3 O7 115.4(3) . . ?
O11 N3 Eu1 165.3(3) . . ?
O6 N3 Eu1 57.94(17) . . ?
O7 N3 Eu1 59.87(18) . . ?
C27 N4 C29 121.9(3) . . ?
C27 N4 C28 121.5(3) . . ?
C29 N4 C28 116.5(3) . . ?
C2 C1 C6 120.0(3) . . ?
C2 C1 P1 118.9(3) . . ?
C6 C1 P1 121.1(3) . . ?
C1 C2 C3 119.8(3) . . ?
C1 C2 H2 120.1 . . ?
C3 C2 H2 120.1 . . ?
C4 C3 C2 120.3(4) . . ?
C4 C3 H3 119.8 . . ?
C2 C3 H3 119.8 . . ?
C5 C4 C3 120.3(4) . . ?
C5 C4 H4 119.9 . . ?
C3 C4 H4 119.9 . . ?
C4 C5 C6 119.9(3) . . ?
C4 C5 H5 120.0 . . ?
C6 C5 H5 120.0 . . ?
C1 C6 C5 119.6(3) . . ?
C1 C6 H6 120.2 . . ?
C5 C6 H6 120.2 . . ?
C8 C7 C12 120.3(3) . . ?
C8 C7 P1 118.3(3) . . ?
C12 C7 P1 121.3(3) . . ?
C7 C8 C9 119.6(3) . . ?
C7 C8 H8 120.2 . . ?
C9 C8 H8 120.2 . . ?
C10 C9 C8 120.4(4) . . ?
C10 C9 H9 119.8 . . ?
C8 C9 H9 119.8 . . ?
C9 C10 C11 120.4(3) . . ?
C9 C10 H10 119.8 . . ?
C11 C10 H10 119.8 . . ?
C12 C11 C10 119.4(3) . . ?
C12 C11 H11 120.3 . . ?
C10 C11 H11 120.3 . . ?
C11 C12 C7 119.8(3) . . ?
C11 C12 H12 120.1 . . ?
C7 C12 H12 120.1 . . ?
C14 C13 P1 110.7(2) . . ?
C14 C13 H13A 109.5 . . ?
P1 C13 H13A 109.5 . . ?
C14 C13 H13B 109.5 . . ?
P1 C13 H13B 109.5 . . ?
H13A C13 H13B 108.1 . . ?
C13 C14 P2 114.4(2) . . ?
C13 C14 H14A 108.7 . . ?
P2 C14 H14A 108.7 . . ?
C13 C14 H14B 108.7 . . ?
P2 C14 H14B 108.7 . . ?
H14A C14 H14B 107.6 . . ?
C20 C15 C16 119.8(4) . . ?
C20 C15 P2 122.2(3) . . ?
C16 C15 P2 117.8(3) . . ?
C17 C16 C15 120.4(4) . . ?
C17 C16 H16 119.8 . . ?
C15 C16 H16 119.8 . . ?
C18 C17 C16 119.6(5) . . ?
C18 C17 H17 120.2 . . ?
C16 C17 H17 120.2 . . ?
C19 C18 C17 120.5(4) . . ?
C19 C18 H18 119.7 . . ?
C17 C18 H18 119.7 . . ?
C18 C19 C20 120.6(4) . . ?
C18 C19 H19 119.7 . . ?
C20 C19 H19 119.7 . . ?
C15 C20 C19 119.0(4) . . ?
C15 C20 H20 120.5 . . ?
C19 C20 H20 120.5 . . ?
C26 C21 C22 120.2(3) . . ?
C26 C21 P2 121.1(2) . . ?
C22 C21 P2 118.3(3) . . ?
C23 C22 C21 119.1(3) . . ?
C23 C22 H22 120.5 . . ?
C21 C22 H22 120.5 . . ?
C22 C23 C24 121.1(4) . . ?
C22 C23 H23 119.5 . . ?
C24 C23 H23 119.5 . . ?
C25 C24 C23 119.8(3) . . ?
C25 C24 H24 120.1 . . ?
C23 C24 H24 120.1 . . ?
C24 C25 C26 120.0(3) . . ?
C24 C25 H25 120.0 . . ?
C26 C25 H25 120.0 . . ?
C25 C26 C21 119.7(3) . . ?
C25 C26 H26 120.2 . . ?
C21 C26 H26 120.2 . . ?
O12 C27 N4 123.8(4) . . ?
O12 C27 H27 118.1 . . ?
N4 C27 H27 118.1 . . ?
N4 C28 H28A 109.5 . . ?
N4 C28 H28B 109.5 . . ?
H28A C28 H28B 109.5 . . ?
N4 C28 H28C 109.5 . . ?
H28A C28 H28C 109.5 . . ?
H28B C28 H28C 109.5 . . ?
N4 C29 H29A 109.5 . . ?
N4 C29 H29B 109.5 . . ?
H29A C29 H29B 109.5 . . ?
N4 C29 H29C 109.5 . . ?
H29A C29 H29C 109.5 . . ?
H29B C29 H29C 109.5 . . ?

loop_
_geom_bond_atom_site_label_1
_geom_bond_atom_site_label_2
_geom_bond_distance
_geom_bond_site_symmetry_2
_geom_bond_publ_flag
Eu1 O1 2.315(2) . ?
Eu1 O2 2.323(2) 2_654 ?
Eu1 O12 2.386(2) . ?
Eu1 O9 2.474(3) . ?
Eu1 O6 2.498(3) . ?
Eu1 O5 2.503(3) . ?
Eu1 O10 2.523(3) . ?
Eu1 O3 2.531(3) . ?
Eu1 O7 2.538(3) . ?
Eu1 N1 2.920(3) . ?
Eu1 N3 2.926(3) . ?
Eu1 N2 2.952(3) . ?
P1 O1 1.508(2) . ?
P1 C13 1.790(3) . ?
P1 C7 1.802(3) . ?
P1 C1 1.803(4) . ?
P2 O2 1.506(2) . ?
P2 C14 1.794(3) . ?
P2 C15 1.802(4) . ?
P2 C21 1.807(3) . ?
O3 N2 1.267(4) . ?
O4 N1 1.230(4) . ?
O5 N2 1.270(4) . ?
O6 N3 1.252(4) . ?
O7 N3 1.280(4) . ?
O8 N2 1.224(4) . ?
O9 N1 1.267(4) . ?
O10 N1 1.275(4) . ?
O11 N3 1.241(4) . ?
O12 C27 1.250(4) . ?
N4 C27 1.323(5) . ?
N4 C29 1.450(5) . ?
N4 C28 1.467(5) . ?
C1 C2 1.384(5) . ?
C1 C6 1.400(5) . ?
C2 C3 1.393(5) . ?
C2 H2 0.9300 . ?
C3 C4 1.388(5) . ?
C3 H3 0.9300 . ?
C4 C5 1.376(6) . ?
C4 H4 0.9300 . ?
C5 C6 1.404(5) . ?
C5 H5 0.9300 . ?
C6 H6 0.9300 . ?
C7 C8 1.390(5) . ?
C7 C12 1.404(5) . ?
C8 C9 1.391(5) . ?
C8 H8 0.9300 . ?
C9 C10 1.385(6) . ?
C9 H9 0.9300 . ?
C10 C11 1.402(5) . ?
C10 H10 0.9300 . ?
C11 C12 1.392(5) . ?
C11 H11 0.9300 . ?
C12 H12 0.9300 . ?
C13 C14 1.532(4) . ?
C13 H13A 0.9700 . ?
C13 H13B 0.9700 . ?
C14 H14A 0.9700 . ?
C14 H14B 0.9700 . ?
C15 C20 1.381(5) . ?
C15 C16 1.405(6) . ?
C16 C17 1.383(6) . ?
C16 H16 0.9300 . ?
C17 C18 1.381(8) . ?
C17 H17 0.9300 . ?
C18 C19 1.373(8) . ?
C18 H18 0.9300 . ?
C19 C20 1.409(6) . ?
C19 H19 0.9300 . ?
C20 H20 0.9300 . ?
C21 C26 1.396(5) . ?
C21 C22 1.399(4) . ?
C22 C23 1.374(5) . ?
C22 H22 0.9300 . ?
C23 C24 1.392(5) . ?
C23 H23 0.9300 . ?
C24 C25 1.381(5) . ?
C24 H24 0.9300 . ?
C25 C26 1.391(5) . ?
C25 H25 0.9300 . ?
C26 H26 0.9300 . ?
C27 H27 0.9300 . ?
C28 H28A 0.9600 . ?
C28 H28B 0.9600 . ?
C28 H28C 0.9600 . ?
C29 H29A 0.9600 . ?
C29 H29B 0.9600 . ?
C29 H29C 0.9600 . ?

loop_
_geom_torsion_atom_site_label_1
_geom_torsion_atom_site_label_2
_geom_torsion_atom_site_label_3
_geom_torsion_atom_site_label_4
_geom_torsion
_geom_torsion_site_symmetry_1
_geom_torsion_site_symmetry_2
_geom_torsion_site_symmetry_3
_geom_torsion_site_symmetry_4
_geom_torsion_publ_flag
C13 P1 O1 Eu1 0.2(7) . . . . ?
C7 P1 O1 Eu1 -121.3(6) . . . . ?
C1 P1 O1 Eu1 119.5(6) . . . . ?
C14 P2 O2 Eu1 103.3(8) . . . 2_644 ?
C15 P2 O2 Eu1 -16.1(9) . . . 2_644 ?
C21 P2 O2 Eu1 -134.6(8) . . . 2_644 ?
Eu1 O9 N1 O4 179.7(3) . . . . ?
Eu1 O9 N1 O10 -2.0(3) . . . . ?
Eu1 O10 N1 O4 -179.7(3) . . . . ?
Eu1 O10 N1 O9 2.0(3) . . . . ?
Eu1 O3 N2 O8 178.5(3) . . . . ?
Eu1 O3 N2 O5 -0.9(4) . . . . ?
Eu1 O5 N2 O8 -178.5(3) . . . . ?
Eu1 O5 N2 O3 0.9(4) . . . . ?
Eu1 O6 N3 O11 162.6(3) . . . . ?
Eu1 O6 N3 O7 -17.5(4) . . . . ?
Eu1 O7 N3 O11 -162.9(3) . . . . ?
Eu1 O7 N3 O6 17.1(4) . . . . ?
O1 P1 C1 C2 5.9(3) . . . . ?
C13 P1 C1 C2 129.6(3) . . . . ?
C7 P1 C1 C2 -115.5(3) . . . . ?
O1 P1 C1 C6 -175.0(3) . . . . ?
C13 P1 C1 C6 -51.2(3) . . . . ?
C7 P1 C1 C6 63.6(3) . . . . ?
C6 C1 C2 C3 0.2(6) . . . . ?
P1 C1 C2 C3 179.4(3) . . . . ?
C1 C2 C3 C4 -1.0(7) . . . . ?
C2 C3 C4 C5 1.5(7) . . . . ?
C3 C4 C5 C6 -1.1(6) . . . . ?
C2 C1 C6 C5 0.1(5) . . . . ?
P1 C1 C6 C5 -179.0(3) . . . . ?
C4 C5 C6 C1 0.4(5) . . . . ?
O1 P1 C7 C8 -23.9(3) . . . . ?
C13 P1 C7 C8 -149.4(3) . . . . ?
C1 P1 C7 C8 96.2(3) . . . . ?
O1 P1 C7 C12 159.2(3) . . . . ?
C13 P1 C7 C12 33.7(3) . . . . ?
C1 P1 C7 C12 -80.7(3) . . . . ?
C12 C7 C8 C9 1.9(5) . . . . ?
P1 C7 C8 C9 -175.0(3) . . . . ?
C7 C8 C9 C10 -0.8(5) . . . . ?
C8 C9 C10 C11 -1.1(6) . . . . ?
C9 C10 C11 C12 1.8(5) . . . . ?
C10 C11 C12 C7 -0.7(5) . . . . ?
C8 C7 C12 C11 -1.2(5) . . . . ?
P1 C7 C12 C11 175.7(3) . . . . ?
O1 P1 C13 C14 55.9(3) . . . . ?
C7 P1 C13 C14 179.7(2) . . . . ?
C1 P1 C13 C14 -65.0(2) . . . . ?
P1 C13 C14 P2 164.87(16) . . . . ?
O2 P2 C14 C13 -55.7(3) . . . . ?
C15 P2 C14 C13 65.9(3) . . . . ?
C21 P2 C14 C13 179.4(2) . . . . ?
O2 P2 C15 C20 144.3(3) . . . . ?
C14 P2 C15 C20 23.0(3) . . . . ?
C21 P2 C15 C20 -92.5(3) . . . . ?
O2 P2 C15 C16 -40.2(3) . . . . ?
C14 P2 C15 C16 -161.5(3) . . . . ?
C21 P2 C15 C16 83.0(3) . . . . ?
C20 C15 C16 C17 0.7(6) . . . . ?
P2 C15 C16 C17 -174.9(3) . . . . ?
C15 C16 C17 C18 -2.8(7) . . . . ?
C16 C17 C18 C19 2.2(7) . . . . ?
C17 C18 C19 C20 0.5(7) . . . . ?
C16 C15 C20 C19 2.0(6) . . . . ?
P2 C15 C20 C19 177.3(3) . . . . ?
C18 C19 C20 C15 -2.6(6) . . . . ?
O2 P2 C21 C26 -131.4(3) . . . . ?
C14 P2 C21 C26 -8.1(3) . . . . ?
C15 P2 C21 C26 106.8(3) . . . . ?
O2 P2 C21 C22 55.6(3) . . . . ?
C14 P2 C21 C22 179.0(3) . . . . ?
C15 P2 C21 C22 -66.1(3) . . . . ?
C26 C21 C22 C23 -1.9(5) . . . . ?
P2 C21 C22 C23 171.1(3) . . . . ?
C21 C22 C23 C24 0.4(6) . . . . ?
C22 C23 C24 C25 1.6(6) . . . . ?
C23 C24 C25 C26 -2.0(6) . . . . ?
C24 C25 C26 C21 0.5(5) . . . . ?
C22 C21 C26 C25 1.5(5) . . . . ?
P2 C21 C26 C25 -171.3(3) . . . . ?
Eu1 O12 C27 N4 179.0(3) . . . . ?
C29 N4 C27 O12 -0.8(6) . . . . ?
C28 N4 C27 O12 -176.7(4) . . . . ?
